data_2201124
loop_
_publ_author_name
'Elotmani, B.'
'Elmahi, M.'
'Essassi, E. M.'
'Pierrot, M.'

_publ_section_title 2-M\'ethyl-3-(3-m\'ethyl-1<i>H</i>-pyrazol-5-yl)pyrido[1,2-<i>a</i>]pyrimidin-4-one
_journal_issue 4
_journal_name_full 'Acta Crystallographica Section E'
_journal_page_first o388
_journal_page_last o389
_journal_paper_doi 10.1107/S1600536802004336
_journal_volume 58
_journal_year 2002
_chemical_formula_iupac 'C13 H12 N4 O1'
_chemical_formula_moiety 'C13 H12 N4 O1'
_chemical_formula_structural 'C13 H12 N4 O1'
_chemical_formula_sum 'C13 H12 N4 O'
_chemical_formula_weight 240.27
_chemical_name_systematic
;
2-M\'ethyl-3-(3-m\'ethyl-1H-pyrazol-5-yl)pyrido[1,2-a]pyrimidin-4-one
;
_space_group_IT_number 15
_symmetry_cell_setting monoclinic
_symmetry_space_group_name_Hall '-C 2yc'
_symmetry_space_group_name_H-M 'C 1 2/c 1'
_atom_sites_solution_hydrogens geom
_atom_sites_solution_primary direct
_atom_sites_solution_secondary difmap
_audit_creation_method SHELXL-97
_cell_angle_alpha 90.000(10)
_cell_angle_beta 120.930(10)
_cell_angle_gamma 90.000(10)
_cell_formula_units_Z 8
_cell_length_a 28.400(7)
_cell_length_b 5.1148(2)
_cell_length_c 18.321(4)
_cell_measurement_reflns_used 15817
_cell_measurement_temperature 293(2)
_cell_measurement_theta_max 26
_cell_measurement_theta_min 1
_cell_volume 2282.9(8)
_computing_data_collection 'KappaCCD Software'
_computing_data_reduction 'DENZO and SCALEPACK (Otwinowski & Minor, 1997)'
_computing_molecular_graphics 'ORTEPII (Johnson, 1976)'
_computing_publication_material SHELXL97
_computing_structure_refinement 'SHELXL97 (Sheldrick, 1997)'
_computing_structure_solution 'SIR92 (Altomare et al., 1990)'
_diffrn_ambient_temperature 293(2)
_diffrn_measured_fraction_theta_full 0.976
_diffrn_measured_fraction_theta_max 0.976
_diffrn_measurement_device 'KappaCCD Software (Nonius, 1998)'
_diffrn_measurement_device_type 'Nonius KappaCCD'
_diffrn_measurement_method \f
_diffrn_radiation_monochromator graphite
_diffrn_radiation_source 'fine-focus sealed tube'
_diffrn_radiation_type MoK\a
_diffrn_radiation_wavelength 0.71070
_diffrn_reflns_av_R_equivalents 0.048
_diffrn_reflns_av_sigmaI/netI 0.0229
_diffrn_reflns_limit_h_max 34
_diffrn_reflns_limit_h_min 0
_diffrn_reflns_limit_k_max 6
_diffrn_reflns_limit_k_min 0
_diffrn_reflns_limit_l_max 18
_diffrn_reflns_limit_l_min -22
_diffrn_reflns_number 15817
_diffrn_reflns_theta_full 26.00
_diffrn_reflns_theta_max 26.00
_diffrn_reflns_theta_min 3.74
_diffrn_standards_decay_% <0.1
_diffrn_standards_interval_count 0
_diffrn_standards_interval_time 0
_diffrn_standards_number 0
_exptl_absorpt_coefficient_mu 0.094
_exptl_absorpt_correction_type none
_exptl_crystal_colour yellow
_exptl_crystal_density_diffrn 1.398
_exptl_crystal_density_meas ?
_exptl_crystal_density_method 'not measured'
_exptl_crystal_description prism
_exptl_crystal_F_000 1008
_exptl_crystal_size_max 0.35
_exptl_crystal_size_mid 0.25
_exptl_crystal_size_min 0.15
_refine_diff_density_max 0.163
_refine_diff_density_min -0.162
_refine_ls_extinction_method none
_refine_ls_goodness_of_fit_ref 1.054
_refine_ls_hydrogen_treatment constr
_refine_ls_matrix_type full
_refine_ls_number_parameters 166
_refine_ls_number_reflns 2201
_refine_ls_number_restraints 0
_refine_ls_restrained_S_all 1.054
_refine_ls_R_factor_all 0.0476
_refine_ls_R_factor_gt 0.0399
_refine_ls_shift/su_max 0.001
_refine_ls_shift/su_mean 0.000
_refine_ls_structure_factor_coef Fsqd
_refine_ls_weighting_details 'calc w = 1/[\s^2^(Fo^2^)+(0.0585P)^2^+0.8769P] where P = (Fo^2^+2Fc^2^)/3'
_refine_ls_weighting_scheme calc
_refine_ls_wR_factor_gt 0.1038
_refine_ls_wR_factor_ref 0.1119
_reflns_number_gt 1895
_reflns_number_total 2201
_reflns_threshold_expression I>2\s(I)
_cod_data_source_file dn6026.cif
_cod_data_source_block I
_cod_depositor_comments
;
The following automatic conversions were performed:

'_exptl_crystal_density_meas' value 'not measured' was changed to '?'
- the value is perceived as not measured.

Automatic conversion script
Id: cif_fix_values 3008 2015-01-20 13:52:24Z robertas 
;
_cod_original_sg_symbol_H-M 'C 2/c'
_cod_original_formula_sum 'C13 H12 N4 O1'
_cod_database_code 2201124
_cod_database_fobs_code 2201124

loop_
_symmetry_equiv_pos_as_xyz
'x, y, z'
'-x, y, -z+1/2'
'x+1/2, y+1/2, z'
'-x+1/2, y+1/2, -z+1/2'
'-x, -y, -z'
'x, -y, z-1/2'
'-x+1/2, -y+1/2, -z'
'x+1/2, -y+1/2, z-1/2'

loop_
_atom_site_label
_atom_site_fract_x
_atom_site_fract_y
_atom_site_fract_z
_atom_site_U_iso_or_equiv
_atom_site_adp_type
_atom_site_calc_flag
_atom_site_refinement_flags
_atom_site_occupancy
_atom_site_disorder_assembly
_atom_site_disorder_group
_atom_site_type_symbol
O18 0.71357(3) 0.5390(2) 0.49797(6) 0.0504(3) Uani d . 1 . . O
N1 0.66295(5) 0.9284(3) 0.39253(7) 0.0517(3) Uani d . 1 . . N
H1 0.6946 0.8560 0.4223 0.062 Uiso calc R 1 . . H
N2 0.65176(5) 1.1111(3) 0.33253(8) 0.0573(3) Uani d . 1 . . N
N8 0.58745(4) 0.4522(2) 0.53973(7) 0.0447(3) Uani d . 1 . . N
C3 0.59965(6) 1.1712(3) 0.30182(8) 0.0472(3) Uani d . 1 . . C
C4 0.57811(5) 1.0288(3) 0.34266(9) 0.0482(3) Uani d . 1 . . C
H4 0.5425 1.0384 0.3324 0.058 Uiso calc R 1 . . H
C5 0.61986(5) 0.8701(2) 0.40151(7) 0.0380(3) Uani d . 1 . . C
C6 0.62391(4) 0.6735(2) 0.46281(7) 0.0364(3) Uani d . 1 . . C
C7 0.58311(5) 0.6322(2) 0.48284(8) 0.0398(3) Uani d . 1 . . C
C9 0.63191(5) 0.3042(3) 0.57858(8) 0.0408(3) Uani d . 1 . . C
C10 0.63808(6) 0.1166(3) 0.63968(9) 0.0519(4) Uani d . 1 . . C
H10 0.6108 0.1002 0.6530 0.062 Uiso calc R 1 . . H
C11 0.68272(6) -0.0391(3) 0.67900(9) 0.0541(4) Uani d . 1 . . C
H11 0.6861 -0.1603 0.7193 0.065 Uiso calc R 1 . . H
C12 0.72413(6) -0.0168(3) 0.65867(9) 0.0520(4) Uani d . 1 . . C
H12 0.7545 -0.1267 0.6844 0.062 Uiso calc R 1 . . H
C13 0.71959(5) 0.1638(3) 0.60198(8) 0.0458(3) Uani d . 1 . . C
H13 0.7472 0.1791 0.5891 0.055 Uiso calc R 1 . . H
N14 0.67447(4) 0.3269(2) 0.56276(6) 0.0376(3) Uani d . 1 . . N
C15 0.67290(5) 0.5203(2) 0.50516(8) 0.0377(3) Uani d . 1 . . C
C16 0.57207(7) 1.3712(3) 0.23323(10) 0.0645(4) Uani d . 1 . . C
H16A 0.5992 1.4847 0.2339 0.097 Uiso calc PR 0.52(2) A 1 H
H16B 0.5472 1.4722 0.2427 0.097 Uiso calc PR 0.52(2) A 1 H
H16C 0.5521 1.2855 0.1790 0.097 Uiso calc PR 0.52(2) A 1 H
H16E 0.5798 1.5429 0.2580 0.097 Uiso d PR 0.48(2) A 2 H
H16F 0.5331 1.3421 0.2025 0.097 Uiso d PR 0.48(2) A 2 H
H16D 0.5855 1.3576 0.1949 0.097 Uiso d PR 0.48(2) A 2 H
C17 0.53095(5) 0.7859(3) 0.44440(10) 0.0536(4) Uani d . 1 . . C
H17A 0.5102 0.7339 0.4699 0.080 Uiso calc R 1 . . H
H17B 0.5098 0.7537 0.3843 0.080 Uiso calc R 1 . . H
H17C 0.5394 0.9689 0.4544 0.080 Uiso calc R 1 . . H

loop_
_atom_site_aniso_label
_atom_site_aniso_U_11
_atom_site_aniso_U_22
_atom_site_aniso_U_33
_atom_site_aniso_U_12
_atom_site_aniso_U_13
_atom_site_aniso_U_23
O18 0.0386(5) 0.0573(6) 0.0668(6) 0.0053(4) 0.0352(5) 0.0103(5)
N1 0.0376(6) 0.0707(8) 0.0508(6) 0.0050(5) 0.0257(5) 0.0164(6)
N2 0.0507(7) 0.0725(8) 0.0525(7) 0.0000(6) 0.0292(6) 0.0156(6)
N8 0.0401(6) 0.0484(6) 0.0552(6) -0.0036(5) 0.0314(5) -0.0020(5)
C3 0.0489(7) 0.0489(7) 0.0431(6) 0.0001(6) 0.0232(6) -0.0009(6)
C4 0.0397(7) 0.0537(8) 0.0524(7) 0.0042(6) 0.0245(6) 0.0049(6)
C5 0.0342(6) 0.0433(6) 0.0391(6) -0.0036(5) 0.0206(5) -0.0057(5)
C6 0.0312(6) 0.0404(6) 0.0391(6) -0.0043(5) 0.0193(5) -0.0065(5)
C7 0.0339(6) 0.0427(7) 0.0465(6) -0.0060(5) 0.0233(5) -0.0078(5)
C9 0.0400(6) 0.0435(7) 0.0438(6) -0.0078(5) 0.0250(5) -0.0072(5)
C10 0.0572(8) 0.0557(8) 0.0534(8) -0.0081(7) 0.0361(7) -0.0008(7)
C11 0.0617(9) 0.0530(8) 0.0460(7) -0.0047(7) 0.0266(7) 0.0042(6)
C12 0.0474(7) 0.0508(8) 0.0485(7) 0.0010(6) 0.0179(6) 0.0035(6)
C13 0.0368(6) 0.0485(7) 0.0498(7) -0.0002(5) 0.0208(6) -0.0010(6)
N14 0.0337(5) 0.0405(5) 0.0400(5) -0.0036(4) 0.0200(4) -0.0041(4)
C15 0.0340(6) 0.0412(6) 0.0425(6) -0.0042(5) 0.0229(5) -0.0047(5)
C16 0.0697(10) 0.0633(9) 0.0583(9) 0.0085(8) 0.0313(8) 0.0136(8)
C17 0.0390(7) 0.0584(8) 0.0727(9) 0.0024(6) 0.0354(7) 0.0038(7)

loop_
_atom_type_symbol
_atom_type_description
_atom_type_scat_dispersion_real
_atom_type_scat_dispersion_imag
_atom_type_scat_source
C C 0.0033 0.0016 'International Tables Vol C Tables 4.2.6.8 and 6.1.1.4'
H H 0.0000 0.0000 'International Tables Vol C Tables 4.2.6.8 and 6.1.1.4'
N N 0.0061 0.0033 'International Tables Vol C Tables 4.2.6.8 and 6.1.1.4'
O O 0.0106 0.0060 'International Tables Vol C Tables 4.2.6.8 and 6.1.1.4'

loop_
_geom_angle_atom_site_label_1
_geom_angle_atom_site_label_2
_geom_angle_atom_site_label_3
_geom_angle
C5 N1 N2 113.80(11)
C3 N2 N1 104.55(11)
C9 N8 C7 119.30(10)
N2 C3 C4 110.80(12)
N2 C3 C16 120.43(13)
C4 C3 C16 128.77(13)
C5 C4 C3 106.78(12)
N1 C5 C4 104.07(11)
N1 C5 C6 121.72(11)
C4 C5 C6 134.20(11)
C7 C6 C15 118.76(11)
C7 C6 C5 123.67(11)
C15 C6 C5 117.56(10)
N8 C7 C6 123.15(11)
N8 C7 C17 113.45(11)
C6 C7 C17 123.39(12)
N8 C9 N14 122.27(11)
N8 C9 C10 120.63(11)
N14 C9 C10 117.09(12)
C11 C10 C9 121.53(13)
C10 C11 C12 119.60(13)
C13 C12 C11 119.83(13)
C12 C13 N14 120.75(12)
C13 N14 C9 121.12(11)
C13 N14 C15 118.05(10)
C9 N14 C15 120.83(10)
O18 C15 C6 127.18(12)
O18 C15 N14 117.21(11)
C6 C15 N14 115.62(10)

loop_
_geom_bond_atom_site_label_1
_geom_bond_atom_site_label_2
_geom_bond_site_symmetry_2
_geom_bond_distance
_geom_bond_publ_flag
O18 C15 . 1.2316(14) ?
N1 C5 . 1.3493(16) ?
N1 N2 . 1.3500(16) ?
N2 C3 . 1.3211(18) ?
N8 C9 . 1.3229(17) ?
N8 C7 . 1.3480(17) ?
C3 C4 . 1.3911(19) ?
C3 C16 . 1.493(2) ?
C4 C5 . 1.3831(18) ?
C5 C6 . 1.4674(17) ?
C6 C7 . 1.3996(16) ?
C6 C15 . 1.4289(17) ?
C7 C17 . 1.4955(18) ?
C9 N14 . 1.3852(15) ?
C9 C10 . 1.4151(19) ?
C10 C11 . 1.349(2) ?
C11 C12 . 1.409(2) ?
C12 C13 . 1.3460(19) ?
C13 N14 . 1.3809(16) ?
N14 C15 . 1.4305(16) ?

loop_
_geom_hbond_atom_site_label_D
_geom_hbond_atom_site_label_H
_geom_hbond_atom_site_label_A
_geom_hbond_site_symmetry_A
_geom_hbond_distance_DH
_geom_hbond_distance_HA
_geom_hbond_distance_DA
_geom_hbond_angle_DHA
N1 H1 O18 7_666 0.86 2.30 3.0196(16) 141
